data_7716624
loop_
_publ_author_name
'Smirnova, Kristina A.'
'Golomolzina, Irina V.'
'Romanenko, Galina V.'
'Fokin, Sergey V.'
'Tolstikov, Svyatoslav E.'
'Letyagin, Gleb A.'
'Chernavin, Platon A.'
'Bogomyakov, Artem S.'

_publ_section_title
;
 Solvent-controlled solid-state phase transitions of a heterospin Cu(II)
 complex with imidazolyl-substituted nitronyl nitroxide.
;
_journal_issue 31
_journal_name_full 'Dalton transactions (Cambridge, England : 2003)'
_journal_page_first 13119
_journal_page_last 13128
_journal_paper_doi 10.1039/d4dt01861c
_journal_volume 53
_journal_year 2024
_chemical_formula_sum 'C25 H27 Cu F12 N4 O6.5'
_chemical_formula_weight 779.04
_space_group_crystal_system orthorhombic
_space_group_IT_number 43
_space_group_name_Hall 'F 2 -2d'
_space_group_name_H-M_alt 'F d d 2'
_atom_sites_solution_hydrogens geom
_audit_creation_method SHELXL-2019/3
_audit_update_record
;
2024-04-23 deposited with the CCDC.	2024-07-11 downloaded from the CCDC.
;
_cell_angle_alpha 90
_cell_angle_beta 90
_cell_angle_gamma 90
_cell_formula_units_Z 16
_cell_length_a 22.625(4)
_cell_length_b 45.441(7)
_cell_length_c 12.789(2)
_cell_measurement_reflns_used 2173
_cell_measurement_temperature 200(2)
_cell_measurement_theta_max 18.32
_cell_measurement_theta_min 2.27
_cell_volume 13148(4)
_computing_cell_refinement 'Bruker SAINT'
_computing_data_collection 'Bruker APEX2'
_computing_data_reduction 'Bruker SAINT'
_computing_molecular_graphics 'Bruker SHELXTL'
_computing_publication_material 'Bruker SHELXTL'
_computing_structure_refinement 'SHELXL-2019/2 (Sheldrick, 2019)'
_computing_structure_solution 'SHELXS-97 (Sheldrick, 2008)'
_diffrn_ambient_temperature 200(2)
_diffrn_measured_fraction_theta_full 0.998
_diffrn_measured_fraction_theta_max 0.993
_diffrn_measurement_device_type 'Bruker APEX-II CCD'
_diffrn_measurement_method '\f and \w scans'
_diffrn_radiation_type MoK\a
_diffrn_radiation_wavelength 0.71073
_diffrn_reflns_av_R_equivalents 0.1136
_diffrn_reflns_av_unetI/netI 0.1318
_diffrn_reflns_Laue_measured_fraction_full 0.998
_diffrn_reflns_Laue_measured_fraction_max 0.993
_diffrn_reflns_limit_h_max 29
_diffrn_reflns_limit_h_min -29
_diffrn_reflns_limit_k_max 59
_diffrn_reflns_limit_k_min -56
_diffrn_reflns_limit_l_max 17
_diffrn_reflns_limit_l_min -17
_diffrn_reflns_number 28221
_diffrn_reflns_point_group_measured_fraction_full 0.995
_diffrn_reflns_point_group_measured_fraction_max 0.987
_diffrn_reflns_theta_full 25.242
_diffrn_reflns_theta_max 28.299
_diffrn_reflns_theta_min 2.270
_exptl_absorpt_coefficient_mu 0.778
_exptl_absorpt_correction_type none
_exptl_crystal_colour green
_exptl_crystal_density_diffrn 1.574
_exptl_crystal_description prism
_exptl_crystal_F_000 6304
_exptl_crystal_size_max 0.15
_exptl_crystal_size_mid 0.05
_exptl_crystal_size_min 0.04
_refine_diff_density_max 0.428
_refine_diff_density_min -0.335
_refine_diff_density_rms 0.055
_refine_ls_abs_structure_details
; 
 Flack x determined using 1205 quotients [(I+)-(I-)]/[(I+)+(I-)] 
 (Parsons, Flack and Wagner, Acta Cryst. B69 (2013) 249-259). 
;
_refine_ls_abs_structure_Flack 0.005(19)
_refine_ls_extinction_method none
_refine_ls_goodness_of_fit_ref 0.945
_refine_ls_hydrogen_treatment constr
_refine_ls_matrix_type full
_refine_ls_number_parameters 560
_refine_ls_number_reflns 8061
_refine_ls_number_restraints 279
_refine_ls_restrained_S_all 0.936
_refine_ls_R_factor_all 0.1579
_refine_ls_R_factor_gt 0.0582
_refine_ls_shift/su_max 0.000
_refine_ls_shift/su_mean 0.000
_refine_ls_structure_factor_coef Fsqd
_refine_ls_weighting_details 'w=1/[\s^2^(Fo^2^)+(0.0537P)^2^] where P=(Fo^2^+2Fc^2^)/3'
_refine_ls_weighting_scheme calc
_refine_ls_wR_factor_gt 0.1066
_refine_ls_wR_factor_ref 0.1395
_reflns_Friedel_coverage 0.904
_reflns_Friedel_fraction_full 0.992
_reflns_Friedel_fraction_max 0.980
_reflns_number_gt 3771
_reflns_number_total 8061
_reflns_threshold_expression 'I > 2\s(I)'
_cod_data_source_file d4dt01861c2.cif
_cod_data_source_block 200
_cod_depositor_comments 'Adding full bibliography for 7716620--7716632.cif.'
_cod_original_cell_volume 13149(4)
_cod_original_formula_sum 'C25 H27 Cu F12 N4 O6.50'
_cod_database_code 7716624
_shelx_shelxl_version_number 2019/3
_shelx_space_group_comment
; 
The symmetry employed for this shelxl refinement is uniquely defined 
by the following loop, which should always be used as a source of 
symmetry information in preference to the above space-group names. 
They are only intended as comments. 
;

loop_
_space_group_symop_operation_xyz
'x, y, z'
'-x, -y, z'
'x+1/4, -y+1/4, z+1/4'
'-x+1/4, y+1/4, z+1/4'
'x, y+1/2, z+1/2'
'-x, -y+1/2, z+1/2'
'x+1/4, -y+3/4, z+3/4'
'-x+1/4, y+3/4, z+3/4'
'x+1/2, y, z+1/2'
'-x+1/2, -y, z+1/2'
'x+3/4, -y+1/4, z+3/4'
'-x+3/4, y+1/4, z+3/4'
'x+1/2, y+1/2, z'
'-x+1/2, -y+1/2, z'
'x+3/4, -y+3/4, z+1/4'
'-x+3/4, y+3/4, z+1/4'

loop_
_atom_site_label
_atom_site_type_symbol
_atom_site_fract_x
_atom_site_fract_y
_atom_site_fract_z
_atom_site_U_iso_or_equiv
_atom_site_adp_type
_atom_site_occupancy
_atom_site_site_symmetry_order
_atom_site_calc_flag
_atom_site_refinement_flags_posn
_atom_site_refinement_flags_adp
_atom_site_refinement_flags_occupancy
_atom_site_disorder_assembly
_atom_site_disorder_group
Cu Cu 0.35201(4) 0.40618(2) 0.59526(8) 0.0469(3) Uani 1 1 d . . . . .
O1 O 0.3313(3) 0.36606(11) 0.6451(5) 0.0535(14) Uani 1 1 d . . . . .
C1 C 0.3188(5) 0.3290(2) 0.7694(9) 0.068(3) Uani 1 1 d . U . . .
F1A F 0.3272(18) 0.3281(4) 0.8776(14) 0.142(8) Uani 0.5 1 d . U P A 1
F2A F 0.3586(10) 0.3154(4) 0.732(3) 0.104(9) Uani 0.5 1 d . U P A 1
F3A F 0.2698(17) 0.3162(9) 0.764(4) 0.138(16) Uani 0.5 1 d . U P A 1
F1B F 0.3659(9) 0.3239(5) 0.820(3) 0.134(9) Uani 0.5 1 d . U P A 2
F2B F 0.3210(18) 0.3112(4) 0.6776(16) 0.148(10) Uani 0.5 1 d . U P A 2
F3B F 0.2736(14) 0.3186(8) 0.813(3) 0.096(14) Uani 0.5 1 d . U P A 2
C2 C 0.3135(4) 0.36119(17) 0.7348(7) 0.048(2) Uani 1 1 d . . . . .
C3 C 0.2892(4) 0.3808(2) 0.8051(7) 0.055(2) Uani 1 1 d . . . . .
H3 H 0.276206 0.373885 0.871265 0.066 Uiso 1 1 calc R U . . .
C4 C 0.2834(4) 0.41031(19) 0.7814(7) 0.047(2) Uani 1 1 d . . . . .
C5 C 0.2545(4) 0.4307(2) 0.8627(8) 0.066(3) Uani 1 1 d . . . . .
F4 F 0.2297(3) 0.41683(14) 0.9407(5) 0.104(2) Uani 1 1 d . . . . .
F5 F 0.2135(3) 0.44716(14) 0.8191(5) 0.099(2) Uani 1 1 d . . . . .
F6 F 0.2947(3) 0.44825(16) 0.9034(6) 0.133(3) Uani 1 1 d . . . . .
O2 O 0.2995(2) 0.42351(11) 0.6996(4) 0.0487(14) Uani 1 1 d . . . . .
O3 O 0.4263(3) 0.40354(14) 0.7169(6) 0.0679(18) Uani 1 1 d . . . . .
C6 C 0.4807(6) 0.4221(4) 0.8604(12) 0.098(4) Uani 1 1 d . U . . .
F7A F 0.4555(19) 0.3979(12) 0.912(4) 0.185(18) Uani 0.5 1 d . U P B 1
F8A F 0.5318(16) 0.4122(9) 0.840(3) 0.156(14) Uani 0.5 1 d . U P B 1
F9A F 0.4839(16) 0.4453(9) 0.916(3) 0.153(14) Uani 0.5 1 d . U P B 1
F7B F 0.4781(15) 0.3969(10) 0.900(3) 0.114(9) Uani 0.5 1 d . U P B 2
F8B F 0.5366(16) 0.4272(10) 0.837(4) 0.19(2) Uani 0.5 1 d . U P B 2
F9B F 0.4602(18) 0.4385(8) 0.937(3) 0.163(14) Uani 0.5 1 d . U P B 2
C7 C 0.4429(4) 0.4265(2) 0.7590(8) 0.062(3) Uani 1 1 d . . . . .
C8 C 0.4332(4) 0.4557(2) 0.7273(8) 0.062(3) Uani 1 1 d . . . . .
H8 H 0.446207 0.471209 0.771491 0.075 Uiso 1 1 calc R U . . .
C9 C 0.4063(4) 0.46256(19) 0.6369(8) 0.060(2) Uani 1 1 d . . . . .
C10 C 0.4022(6) 0.4956(2) 0.6070(10) 0.084(3) Uani 1 1 d . . . . .
F10 F 0.4313(3) 0.51274(12) 0.6720(7) 0.126(3) Uani 1 1 d . . . . .
F11 F 0.3470(3) 0.50482(12) 0.6115(8) 0.120(3) Uani 1 1 d . . . . .
F12 F 0.4222(5) 0.50002(15) 0.5140(8) 0.178(5) Uani 1 1 d . . . . .
O4 O 0.3814(2) 0.44645(11) 0.5682(4) 0.0515(14) Uani 1 1 d . . . . .
O1R O 0.5253(3) 0.34162(13) 0.2154(5) 0.0554(15) Uani 1 1 d . . . . .
N2R N 0.4784(3) 0.32583(16) 0.2278(6) 0.0562(19) Uani 1 1 d . . . . .
C3R C 0.4668(4) 0.2986(2) 0.1636(8) 0.071(3) Uani 1 1 d . . . . .
C4R C 0.5245(4) 0.2823(2) 0.1439(9) 0.085(3) Uani 1 1 d . . . . .
H4RA H 0.516651 0.264659 0.102129 0.127 Uiso 1 1 calc R U . . .
H4RB H 0.551841 0.295190 0.105898 0.127 Uiso 1 1 calc R U . . .
H4RC H 0.542165 0.276617 0.210825 0.127 Uiso 1 1 calc R U . . .
C5R C 0.4405(5) 0.3091(3) 0.0609(8) 0.089(4) Uani 1 1 d . . . . .
H5RA H 0.432076 0.292147 0.016131 0.134 Uiso 1 1 calc R U . . .
H5RB H 0.403735 0.319889 0.074675 0.134 Uiso 1 1 calc R U . . .
H5RC H 0.468648 0.322172 0.025645 0.134 Uiso 1 1 calc R U . . .
C6R C 0.4225(4) 0.2823(2) 0.2371(9) 0.071(3) Uani 1 1 d . . . . .
C7R C 0.4526(5) 0.2647(2) 0.3232(9) 0.086(3) Uani 1 1 d . . . . .
H7RA H 0.471327 0.247201 0.292774 0.129 Uiso 1 1 calc R U . . .
H7RB H 0.482800 0.276867 0.357083 0.129 Uiso 1 1 calc R U . . .
H7RC H 0.423204 0.258588 0.375073 0.129 Uiso 1 1 calc R U . . .
C8R C 0.3745(4) 0.2647(2) 0.1809(10) 0.098(4) Uani 1 1 d . . . . .
H8RA H 0.392382 0.247550 0.146983 0.147 Uiso 1 1 calc R U . . .
H8RB H 0.344902 0.258165 0.231716 0.147 Uiso 1 1 calc R U . . .
H8RC H 0.355596 0.277154 0.128046 0.147 Uiso 1 1 calc R U . . .
N9R N 0.3947(3) 0.30892(18) 0.2896(7) 0.067(2) Uani 1 1 d . . . . .
O10R O 0.3468(3) 0.30727(14) 0.3412(6) 0.080(2) Uani 1 1 d . . . . .
C11R C 0.4321(4) 0.33256(18) 0.2887(7) 0.051(2) Uani 1 1 d . . . . .
C12R C 0.4216(3) 0.35846(16) 0.3507(7) 0.0451(18) Uani 1 1 d . . . . .
C13R C 0.3960(3) 0.36088(16) 0.4454(6) 0.0407(19) Uani 1 1 d . . . . .
H13R H 0.381548 0.344852 0.485687 0.049 Uiso 1 1 calc R U . . .
N14R N 0.3939(3) 0.38973(13) 0.4752(5) 0.0426(15) Uani 1 1 d . . . . .
C15R C 0.4170(4) 0.40448(19) 0.3969(7) 0.051(2) Uani 1 1 d . . . . .
H15R H 0.420294 0.425315 0.395384 0.061 Uiso 1 1 calc R U . . .
N16R N 0.4353(3) 0.38695(15) 0.3199(5) 0.0542(19) Uani 1 1 d . . . . .
C17A C 0.4516(6) 0.3974(3) 0.2136(10) 0.093(4) Uani 0.72(2) 1 d D . P C 1
H17A H 0.486207 0.386226 0.187733 0.112 Uiso 0.72(2) 1 calc R U P C 1
H17B H 0.462416 0.418495 0.216329 0.112 Uiso 0.72(2) 1 calc R U P C 1
C18A C 0.3975(11) 0.3929(5) 0.1369(15) 0.129(7) Uani 0.72(2) 1 d D U P C 1
H18A H 0.386645 0.371784 0.135373 0.154 Uiso 0.72(2) 1 calc R U P C 1
H18B H 0.409309 0.398712 0.065316 0.154 Uiso 0.72(2) 1 calc R U P C 1
C19A C 0.3416(12) 0.4117(8) 0.171(3) 0.148(10) Uani 0.72(2) 1 d D U P C 1
H19A H 0.309161 0.408289 0.122222 0.222 Uiso 0.72(2) 1 calc R U P C 1
H19B H 0.329306 0.405693 0.241814 0.222 Uiso 0.72(2) 1 calc R U P C 1
H19C H 0.351961 0.432611 0.171785 0.222 Uiso 0.72(2) 1 calc R U P C 1
C17B C 0.4516(6) 0.3974(3) 0.2136(10) 0.093(4) Uani 0.28(2) 1 d D . P C 2
H17C H 0.491293 0.406498 0.217710 0.112 Uiso 0.28(2) 1 calc R U P C 2
H17D H 0.454879 0.380011 0.167323 0.112 Uiso 0.28(2) 1 calc R U P C 2
C18B C 0.411(2) 0.4186(12) 0.164(4) 0.129(7) Uani 0.28(2) 1 d D U P C 2
H18C H 0.428729 0.426131 0.097853 0.154 Uiso 0.28(2) 1 calc R U P C 2
H18D H 0.404026 0.435540 0.210865 0.154 Uiso 0.28(2) 1 calc R U P C 2
C19B C 0.353(3) 0.402(2) 0.141(9) 0.148(10) Uani 0.28(2) 1 d D U P C 2
H19D H 0.325040 0.415690 0.107795 0.222 Uiso 0.28(2) 1 calc R U P C 2
H19E H 0.360968 0.385588 0.094425 0.222 Uiso 0.28(2) 1 calc R U P C 2
H19F H 0.336376 0.394955 0.206929 0.222 Uiso 0.28(2) 1 calc R U P C 2
O1SA O 0.5710(18) 0.5046(8) 0.298(3) 0.122(10) Uani 0.25 1 d D U P D -1
C2SA C 0.520(3) 0.4853(13) 0.286(5) 0.100(12) Uani 0.25 1 d D U P D -1
H2SA H 0.496242 0.485809 0.350500 0.120 Uiso 0.25 1 calc R U P D -1
H2SB H 0.534236 0.464851 0.275926 0.120 Uiso 0.25 1 calc R U P D -1
C5SA C 0.566(2) 0.5247(11) 0.217(4) 0.093(9) Uani 0.25 1 d D U P D -1
H5SA H 0.599701 0.521874 0.168328 0.112 Uiso 0.25 1 calc R U P D -1
H5SB H 0.568969 0.544855 0.245689 0.112 Uiso 0.25 1 calc R U P D -1
C3SA C 0.481(3) 0.4935(15) 0.194(7) 0.103(14) Uani 0.25 1 d D U P D -1
H3SA H 0.439333 0.496728 0.216286 0.123 Uiso 0.25 1 calc R U P D -1
H3SB H 0.481493 0.478134 0.138783 0.123 Uiso 0.25 1 calc R U P D -1
C4SA C 0.509(2) 0.5223(11) 0.155(4) 0.107(11) Uani 0.25 1 d D U P D -1
H4SA H 0.517609 0.521384 0.079347 0.128 Uiso 0.25 1 calc R U P D -1
H4SB H 0.483339 0.539352 0.169396 0.128 Uiso 0.25 1 calc R U P D -1
O1SB O 0.5440(16) 0.5335(8) 0.278(3) 0.108(9) Uani 0.25 1 d D U P E -2
C2SB C 0.485(2) 0.5278(10) 0.304(5) 0.098(13) Uani 0.25 1 d D U P E -2
H2SC H 0.459236 0.543023 0.273234 0.117 Uiso 0.25 1 calc R U P E -2
H2SD H 0.480420 0.528038 0.380705 0.117 Uiso 0.25 1 calc R U P E -2
C3SB C 0.471(3) 0.4992(12) 0.262(5) 0.096(12) Uani 0.25 1 d D U P E -2
H3SC H 0.429642 0.498858 0.235737 0.115 Uiso 0.25 1 calc R U P E -2
H3SD H 0.475078 0.483810 0.316715 0.115 Uiso 0.25 1 calc R U P E -2
C4SB C 0.514(3) 0.4948(13) 0.177(5) 0.095(12) Uani 0.25 1 d D U P E -2
H4SC H 0.494581 0.498084 0.107939 0.114 Uiso 0.25 1 calc R U P E -2
H4SD H 0.529616 0.474470 0.178231 0.114 Uiso 0.25 1 calc R U P E -2
C5SB C 0.563(3) 0.5173(12) 0.195(5) 0.093(9) Uani 0.25 1 d D U P E -2
H5SC H 0.601124 0.507296 0.211129 0.112 Uiso 0.25 1 calc R U P E -2
H5SD H 0.569040 0.529846 0.132142 0.112 Uiso 0.25 1 calc R U P E -2

loop_
_atom_site_aniso_label
_atom_site_aniso_U_11
_atom_site_aniso_U_22
_atom_site_aniso_U_33
_atom_site_aniso_U_23
_atom_site_aniso_U_13
_atom_site_aniso_U_12
Cu 0.0521(5) 0.0269(4) 0.0617(5) 0.0014(5) 0.0126(5) 0.0004(5)
O1 0.067(4) 0.030(3) 0.064(4) -0.001(3) 0.006(3) 0.002(3)
C1 0.056(6) 0.044(6) 0.104(7) 0.015(5) 0.019(6) 0.005(5)
F1A 0.23(3) 0.089(12) 0.108(10) 0.045(9) -0.021(15) 0.031(17)
F2A 0.085(14) 0.044(12) 0.18(2) 0.055(15) 0.073(15) 0.044(11)
F3A 0.071(19) 0.050(11) 0.29(5) 0.04(2) -0.02(2) -0.014(12)
F1B 0.069(10) 0.093(16) 0.24(3) 0.07(2) -0.018(15) 0.020(10)
F2B 0.29(3) 0.024(7) 0.129(14) 0.009(8) 0.069(17) 0.018(16)
F3B 0.08(2) 0.044(12) 0.16(2) 0.052(14) 0.09(2) 0.015(13)
C2 0.047(5) 0.032(5) 0.064(6) 0.010(4) 0.010(5) 0.001(4)
C3 0.048(5) 0.052(6) 0.065(6) 0.012(4) 0.007(4) -0.004(4)
C4 0.043(5) 0.041(5) 0.058(6) -0.005(4) -0.004(4) 0.001(4)
C5 0.070(7) 0.062(6) 0.066(7) -0.007(5) 0.013(6) 0.003(6)
F4 0.131(5) 0.094(5) 0.088(4) 0.005(4) 0.055(4) 0.025(4)
F5 0.117(5) 0.079(4) 0.100(5) -0.002(3) 0.021(4) 0.057(4)
F6 0.117(6) 0.125(6) 0.156(6) -0.092(5) 0.036(5) -0.040(5)
O2 0.049(3) 0.030(3) 0.067(4) 0.002(3) 0.017(3) -0.001(3)
O3 0.053(4) 0.052(4) 0.099(5) 0.004(4) 0.007(4) -0.001(3)
C6 0.078(9) 0.126(11) 0.089(10) 0.005(8) 0.011(8) -0.017(9)
F7A 0.22(4) 0.20(2) 0.14(2) 0.098(19) -0.01(3) -0.03(3)
F8A 0.11(2) 0.24(4) 0.122(16) 0.05(2) 0.009(16) 0.07(2)
F9A 0.13(2) 0.19(2) 0.13(3) -0.070(19) -0.06(2) -0.004(15)
F7B 0.099(17) 0.129(12) 0.113(18) 0.010(12) -0.025(15) 0.015(14)
F8B 0.064(15) 0.29(5) 0.21(3) 0.10(3) -0.039(16) -0.06(2)
F9B 0.27(4) 0.155(18) 0.066(10) 0.005(12) 0.01(2) 0.06(2)
C7 0.049(6) 0.068(7) 0.069(6) -0.007(5) 0.014(5) -0.007(5)
C8 0.055(6) 0.051(6) 0.081(7) -0.017(5) 0.014(5) -0.016(5)
C9 0.056(6) 0.044(6) 0.079(7) -0.003(5) 0.026(5) 0.004(5)
C10 0.096(8) 0.035(6) 0.121(9) -0.011(6) 0.031(8) -0.010(6)
F10 0.110(5) 0.037(4) 0.230(8) -0.028(4) -0.011(5) -0.018(4)
F11 0.099(5) 0.046(3) 0.214(8) -0.017(5) -0.018(6) 0.012(3)
F12 0.307(13) 0.050(4) 0.176(7) 0.021(4) 0.134(9) -0.009(6)
O4 0.058(4) 0.036(3) 0.060(4) -0.002(3) 0.015(3) -0.001(3)
O1R 0.047(4) 0.058(4) 0.062(4) -0.010(3) 0.002(3) -0.003(3)
N2R 0.049(4) 0.055(5) 0.065(5) -0.014(4) 0.007(4) -0.009(4)
C3R 0.061(6) 0.064(7) 0.087(8) -0.036(6) 0.003(6) -0.006(5)
C4R 0.069(7) 0.075(7) 0.111(8) -0.042(6) 0.011(6) -0.009(6)
C5R 0.071(7) 0.119(10) 0.078(8) -0.038(7) -0.002(6) -0.003(7)
C6R 0.064(6) 0.049(6) 0.101(8) -0.041(6) -0.001(6) -0.007(5)
C7R 0.091(8) 0.062(7) 0.104(9) -0.022(6) 0.005(7) -0.011(6)
C8R 0.066(7) 0.085(9) 0.144(10) -0.046(7) 0.009(7) -0.029(6)
N9R 0.048(5) 0.059(5) 0.095(6) -0.024(4) 0.008(4) -0.012(4)
O10R 0.053(4) 0.071(5) 0.117(6) -0.029(4) 0.021(4) -0.023(3)
C11R 0.044(5) 0.045(5) 0.065(5) -0.012(4) 0.004(4) -0.011(4)
C12R 0.046(4) 0.035(4) 0.054(5) -0.003(4) -0.001(5) -0.003(3)
C13R 0.039(4) 0.025(4) 0.058(5) 0.000(3) 0.003(4) -0.004(4)
N14R 0.040(4) 0.032(4) 0.056(4) 0.002(3) 0.006(3) 0.000(3)
C15R 0.053(6) 0.037(5) 0.063(6) 0.003(4) 0.018(4) 0.005(4)
N16R 0.059(5) 0.043(4) 0.060(5) 0.000(3) 0.015(4) 0.006(4)
C17A 0.119(10) 0.071(7) 0.089(8) 0.016(6) 0.052(8) 0.020(7)
C18A 0.211(19) 0.112(15) 0.063(10) 0.027(11) 0.002(13) 0.019(13)
C19A 0.176(18) 0.18(3) 0.09(2) 0.006(16) -0.027(15) 0.032(14)
C17B 0.119(10) 0.071(7) 0.089(8) 0.016(6) 0.052(8) 0.020(7)
C18B 0.211(19) 0.112(15) 0.063(10) 0.027(11) 0.002(13) 0.019(13)
C19B 0.176(18) 0.18(3) 0.09(2) 0.006(16) -0.027(15) 0.032(14)
O1SA 0.13(2) 0.09(2) 0.14(2) -0.002(17) 0.002(18) -0.033(18)
C2SA 0.09(2) 0.07(3) 0.14(3) 0.00(2) 0.02(2) -0.01(2)
C5SA 0.090(15) 0.06(2) 0.13(2) -0.015(15) 0.018(15) -0.013(14)
C3SA 0.09(3) 0.08(3) 0.15(3) 0.00(2) 0.03(2) -0.02(2)
C4SA 0.10(2) 0.08(2) 0.14(2) -0.001(18) 0.014(18) -0.03(2)
O1SB 0.10(2) 0.09(2) 0.13(2) -0.016(18) -0.004(18) -0.029(18)
C2SB 0.10(3) 0.06(3) 0.14(3) -0.02(2) 0.03(2) -0.03(2)
C3SB 0.08(2) 0.08(3) 0.13(3) 0.00(2) 0.04(2) -0.04(2)
C4SB 0.08(2) 0.07(3) 0.13(2) -0.03(2) 0.05(2) -0.01(2)
C5SB 0.090(15) 0.06(2) 0.13(2) -0.015(15) 0.018(15) -0.013(14)

loop_
_atom_type_symbol
_atom_type_description
_atom_type_scat_dispersion_real
_atom_type_scat_dispersion_imag
_atom_type_scat_source
C C 0.0033 0.0016 'International Tables Vol C Tables 4.2.6.8 and 6.1.1.4'
H H 0.0000 0.0000 'International Tables Vol C Tables 4.2.6.8 and 6.1.1.4'
N N 0.0061 0.0033 'International Tables Vol C Tables 4.2.6.8 and 6.1.1.4'
O O 0.0106 0.0060 'International Tables Vol C Tables 4.2.6.8 and 6.1.1.4'
F F 0.0171 0.0103 'International Tables Vol C Tables 4.2.6.8 and 6.1.1.4'
Cu Cu 0.3201 1.2651 'International Tables Vol C Tables 4.2.6.8 and 6.1.1.4'

loop_
_geom_angle_atom_site_label_1
_geom_angle_atom_site_label_2
_geom_angle_atom_site_label_3
_geom_angle
_geom_angle_site_symmetry_1
_geom_angle_site_symmetry_3
_geom_angle_publ_flag
N14R Cu O2 170.7(3) . . ?
N14R Cu O4 93.0(2) . . ?
O2 Cu O4 87.2(2) . . ?
N14R Cu O1 90.9(2) . . ?
O2 Cu O1 90.4(2) . . ?
O4 Cu O1 169.8(3) . . ?
N14R Cu O3 99.1(3) . . ?
O2 Cu O3 90.2(2) . . ?
O4 Cu O3 85.5(2) . . ?
O1 Cu O3 84.7(2) . . ?
N14R Cu O1R 79.8(2) . 15_455 ?
O2 Cu O1R 90.9(2) . 15_455 ?
O4 Cu O1R 94.8(2) . 15_455 ?
O1 Cu O1R 95.1(2) . 15_455 ?
O3 Cu O1R 178.9(3) . 15_455 ?
C2 O1 Cu 122.6(5) . . ?
F2A C1 F3A 114(2) . . ?
F3B C1 F1B 113(2) . . ?
F2A C1 F1A 106.4(18) . . ?
F3A C1 F1A 99(2) . . ?
F3B C1 F2B 100(2) . . ?
F1B C1 F2B 106.8(18) . . ?
F2A C1 C2 115.7(11) . . ?
F3A C1 C2 111(2) . . ?
F3B C1 C2 115.2(17) . . ?
F1B C1 C2 112.7(13) . . ?
F1A C1 C2 108.8(12) . . ?
F2B C1 C2 107.8(12) . . ?
O1 C2 C3 128.2(8) . . ?
O1 C2 C1 114.5(8) . . ?
C3 C2 C1 117.3(8) . . ?
C4 C3 C2 121.5(8) . . ?
O2 C4 C3 128.1(8) . . ?
O2 C4 C5 113.4(7) . . ?
C3 C4 C5 118.5(9) . . ?
F4 C5 F5 107.2(8) . . ?
F4 C5 F6 106.6(9) . . ?
F5 C5 F6 108.1(9) . . ?
F4 C5 C4 114.1(8) . . ?
F5 C5 C4 110.9(8) . . ?
F6 C5 C4 109.8(8) . . ?
C4 O2 Cu 123.5(5) . . ?
C7 O3 Cu 118.4(6) . . ?
F9A C6 F8A 111(3) . . ?
F7B C6 F9B 102(3) . . ?
F7B C6 F8B 107(3) . . ?
F9B C6 F8B 114(3) . . ?
F9A C6 F7A 114(3) . . ?
F8A C6 F7A 101(3) . . ?
F7B C6 C7 115(2) . . ?
F9A C6 C7 113(2) . . ?
F8A C6 C7 112(2) . . ?
F9B C6 C7 110(2) . . ?
F8B C6 C7 108(2) . . ?
F7A C6 C7 106(2) . . ?
O3 C7 C8 128.8(10) . . ?
O3 C7 C6 114.8(10) . . ?
C8 C7 C6 116.4(11) . . ?
C9 C8 C7 122.6(9) . . ?
O4 C9 C8 131.3(9) . . ?
O4 C9 C10 111.0(9) . . ?
C8 C9 C10 117.6(10) . . ?
F12 C10 F10 108.3(10) . . ?
F12 C10 F11 109.0(12) . . ?
F10 C10 F11 105.0(9) . . ?
F12 C10 C9 110.9(9) . . ?
F10 C10 C9 112.7(11) . . ?
F11 C10 C9 110.7(8) . . ?
C9 O4 Cu 124.0(5) . . ?
N2R O1R Cu 122.2(5) . 7_554 ?
O1R N2R C11R 125.9(7) . . ?
O1R N2R C3R 122.2(7) . . ?
C11R N2R C3R 111.5(7) . . ?
N2R C3R C5R 106.3(8) . . ?
N2R C3R C4R 109.9(8) . . ?
C5R C3R C4R 110.2(9) . . ?
N2R C3R C6R 100.0(7) . . ?
C5R C3R C6R 114.8(9) . . ?
C4R C3R C6R 114.8(9) . . ?
N9R C6R C7R 106.6(8) . . ?
N9R C6R C8R 109.3(8) . . ?
C7R C6R C8R 112.4(9) . . ?
N9R C6R C3R 98.9(8) . . ?
C7R C6R C3R 113.4(8) . . ?
C8R C6R C3R 114.9(9) . . ?
O10R N9R C11R 125.4(8) . . ?
O10R N9R C6R 122.4(8) . . ?
C11R N9R C6R 111.4(7) . . ?
N2R C11R N9R 108.0(7) . . ?
N2R C11R C12R 129.5(7) . . ?
N9R C11R C12R 122.3(8) . . ?
C13R C12R N16R 106.0(6) . . ?
C13R C12R C11R 129.3(7) . . ?
N16R C12R C11R 124.7(8) . . ?
C12R C13R N14R 110.1(7) . . ?
C15R N14R C13R 105.3(7) . . ?
C15R N14R Cu 126.7(6) . . ?
C13R N14R Cu 127.1(5) . . ?
N14R C15R N16R 112.4(8) . . ?
C15R N16R C12R 106.2(7) . . ?
C15R N16R C17B 124.2(8) . . ?
C12R N16R C17B 127.8(8) . . ?
C15R N16R C17A 124.2(8) . . ?
C12R N16R C17A 127.8(8) . . ?
N16R C17A C18A 109.4(11) . . ?
C17A C18A C19A 111.9(17) . . ?
C18B C17B N16R 117(2) . . ?
C17B C18B C19B 107(5) . . ?
C5SA O1SA C2SA 104(4) . . ?
O1SA C2SA C3SA 114(4) . . ?
O1SA C5SA C4SA 114(4) . . ?
C2SA C3SA C4SA 102(3) . . ?
C5SA C4SA C3SA 105(4) . . ?
C5SB O1SB C2SB 113(4) . . ?
O1SB C2SB C3SB 107(4) . . ?
C2SB C3SB C4SB 104(3) . . ?
C3SB C4SB C5SB 106(4) . . ?
O1SB C5SB C4SB 104(4) . . ?

loop_
_geom_bond_atom_site_label_1
_geom_bond_atom_site_label_2
_geom_bond_distance
_geom_bond_site_symmetry_2
_geom_bond_publ_flag
Cu N14R 1.954(6) . ?
Cu O2 1.953(5) . ?
Cu O4 1.978(5) . ?
Cu O1 1.987(5) . ?
Cu O3 2.293(7) . ?
Cu O1R 2.404(6) 15_455 ?
O1 C2 1.235(9) . ?
C1 F2A 1.194(18) . ?
C1 F3A 1.25(4) . ?
C1 F3B 1.26(3) . ?
C1 F1B 1.27(2) . ?
C1 F1A 1.40(2) . ?
C1 F2B 1.43(2) . ?
C1 C2 1.533(12) . ?
C2 C3 1.381(11) . ?
C3 C4 1.380(11) . ?
C4 O2 1.259(10) . ?
C4 C5 1.539(13) . ?
C5 F4 1.307(11) . ?
C5 F5 1.315(11) . ?
C5 F6 1.317(11) . ?
O3 C7 1.233(11) . ?
C6 F7B 1.26(5) . ?
C6 F9A 1.27(4) . ?
C6 F8A 1.27(3) . ?
C6 F9B 1.31(4) . ?
C6 F8B 1.32(4) . ?
C6 F7A 1.40(6) . ?
C6 C7 1.567(17) . ?
C7 C8 1.404(14) . ?
C8 C9 1.343(13) . ?
C9 O4 1.275(11) . ?
C9 C10 1.553(13) . ?
C10 F12 1.289(13) . ?
C10 F10 1.315(12) . ?
C10 F11 1.318(11) . ?
O1R N2R 1.292(8) . ?
N2R C11R 1.340(10) . ?
N2R C3R 1.507(11) . ?
C3R C5R 1.519(14) . ?
C3R C4R 1.523(13) . ?
C3R C6R 1.560(14) . ?
C6R N9R 1.518(11) . ?
C6R C7R 1.524(14) . ?
C6R C8R 1.528(13) . ?
N9R O10R 1.270(9) . ?
N9R C11R 1.368(10) . ?
C11R C12R 1.439(11) . ?
C12R C13R 1.347(11) . ?
C12R N16R 1.388(9) . ?
C13R N14R 1.366(9) . ?
N14R C15R 1.312(10) . ?
C15R N16R 1.332(10) . ?
N16R C17B 1.487(12) . ?
N16R C17A 1.487(12) . ?
C17A C18A 1.58(2) . ?
C18A C19A 1.59(3) . ?
C17B C18B 1.47(4) . ?
C18B C19B 1.54(6) . ?
O1SA C5SA 1.39(5) . ?
O1SA C2SA 1.46(4) . ?
C2SA C3SA 1.52(5) . ?
C5SA C4SA 1.51(5) . ?
C3SA C4SA 1.54(4) . ?
O1SB C5SB 1.36(4) . ?
O1SB C2SB 1.39(4) . ?
C2SB C3SB 1.44(4) . ?
C3SB C4SB 1.48(4) . ?
C4SB C5SB 1.54(5) . ?

loop_
_geom_hbond_atom_site_label_D
_geom_hbond_atom_site_label_H
_geom_hbond_atom_site_label_A
_geom_hbond_distance_DH
_geom_hbond_distance_HA
_geom_hbond_distance_DA
_geom_hbond_angle_DHA
_geom_hbond_site_symmetry_A
_geom_hbond_publ_flag
C4SA^a H4SB^a O10R 0.99 2.23 3.00(6) 133.6 12_554 yes
C4SB^b H4SD^b O10R 0.99 2.37 3.21(5) 142.1 7_554 yes
